data_2215013
loop_
_publ_author_name
'Guang-Jun Xu'
'Ming-Jin Xie'
'Li Feng'
'Shi-Ping Yan'
'Dai-Zheng Liao'

_publ_section_title
;Dichlorido(dimethyl
 sulfoxide-\k<i>O</i>)(1,10-phenanthroline-5,6-dione-\k^2^<i>N</i>,<i>N</i>')copper(II)
 dimethyl sulfoxide monohydrate
;
_journal_coeditor_code BT2463
_journal_issue 9
_journal_name_full 'Acta Crystallographica Section E'
_journal_page_first m2313
_journal_page_last m2313
_journal_paper_doi 10.1107/S1600536807038007
_journal_volume 63
_journal_year 2007
_chemical_formula_iupac '[Cu Cl2 (C12 H6 N2 O2) (C2 H6 O S)], C2 H6 O S, H2 O'
_chemical_formula_moiety 'C14 H12 Cl2 Cu N2 O3 S1, C2 H6 O S, H2 O'
_chemical_formula_sum 'C16 H20 Cl2 Cu N2 O5 S2'
_chemical_formula_weight 518.90
_chemical_name_systematic
;
Dichlorido(dimethyl
sulfoxide-\kO)(1,10-phenanthroline-5,6-dione-\k^2^N,N')copper(II) dimethyl
sulfoxide monohydrate
;
_space_group_IT_number 2
_symmetry_cell_setting triclinic
_symmetry_space_group_name_Hall '-P 1'
_symmetry_space_group_name_H-M 'P -1'
_atom_sites_solution_hydrogens geom
_atom_sites_solution_primary direct
_atom_sites_solution_secondary difmap
_audit_creation_method SHELXL-97
_cell_angle_alpha 61.405(4)
_cell_angle_beta 76.169(5)
_cell_angle_gamma 86.688(5)
_cell_formula_units_Z 2
_cell_length_a 7.213(2)
_cell_length_b 13.285(4)
_cell_length_c 13.316(4)
_cell_measurement_reflns_used 2461
_cell_measurement_temperature 293(2)
_cell_measurement_theta_max 27.31
_cell_measurement_theta_min 2.91
_cell_volume 1085.5(6)
_computing_cell_refinement 'SAINT (Bruker, 1997)'
_computing_data_collection 'SMART (Bruker, 1997)'
_computing_data_reduction SAINT
_computing_molecular_graphics 'SHELXTL (Bruker, 1997)'
_computing_publication_material SHELXTL
_computing_structure_refinement 'SHELXL97 (Sheldrick, 1997)'
_computing_structure_solution 'SHELXS97 (Sheldrick, 1997)'
_diffrn_ambient_temperature 293(2)
_diffrn_measured_fraction_theta_full 0.994
_diffrn_measured_fraction_theta_max 0.994
_diffrn_measurement_device_type 'Bruker SMART CCD area-detector'
_diffrn_measurement_method '\f and \w'
_diffrn_radiation_monochromator graphite
_diffrn_radiation_source 'fine-focus sealed tube'
_diffrn_radiation_type MoK\a
_diffrn_radiation_wavelength 0.71073
_diffrn_reflns_av_R_equivalents 0.0236
_diffrn_reflns_av_sigmaI/netI 0.0509
_diffrn_reflns_limit_h_max 8
_diffrn_reflns_limit_h_min -8
_diffrn_reflns_limit_k_max 15
_diffrn_reflns_limit_k_min -10
_diffrn_reflns_limit_l_max 15
_diffrn_reflns_limit_l_min -7
_diffrn_reflns_number 5536
_diffrn_reflns_theta_full 25.01
_diffrn_reflns_theta_max 25.01
_diffrn_reflns_theta_min 1.75
_exptl_absorpt_coefficient_mu 1.474
_exptl_absorpt_correction_T_max 1.000000
_exptl_absorpt_correction_T_min 0.653997
_exptl_absorpt_correction_type multi-scan
_exptl_absorpt_process_details '(SADABS; Bruker, 1997)'
_exptl_crystal_colour green
_exptl_crystal_density_diffrn 1.588
_exptl_crystal_density_method 'not measured'
_exptl_crystal_description block
_exptl_crystal_F_000 530
_exptl_crystal_size_max 0.30
_exptl_crystal_size_mid 0.20
_exptl_crystal_size_min 0.14
_refine_diff_density_max 0.536
_refine_diff_density_min -0.499
_refine_ls_extinction_method none
_refine_ls_goodness_of_fit_ref 1.039
_refine_ls_hydrogen_treatment constr
_refine_ls_matrix_type full
_refine_ls_number_parameters 257
_refine_ls_number_reflns 3809
_refine_ls_number_restraints 0
_refine_ls_restrained_S_all 1.039
_refine_ls_R_factor_all 0.0594
_refine_ls_R_factor_gt 0.0392
_refine_ls_shift/su_max 0.000
_refine_ls_shift/su_mean 0.000
_refine_ls_structure_factor_coef Fsqd
_refine_ls_weighting_details 'calc w=1/[\s^2^(Fo^2^)+(0.0706P)^2^] where P=(Fo^2^+2Fc^2^)/3'
_refine_ls_weighting_scheme calc
_refine_ls_wR_factor_gt 0.1031
_refine_ls_wR_factor_ref 0.1213
_reflns_number_gt 2886
_reflns_number_total 3809
_reflns_threshold_expression I>2\s(I)
_cod_data_source_file bt2463.cif
_cod_data_source_block I
_cod_depositor_comments
;
The following automatic conversions were performed:
'_symmetry_cell_setting' value 'Triclinic' changed to 'triclinic'
according to '/home/saulius/struct/CIF-dictionaries/cif_core.dic'
dictionary named 'cif_core.dic' version 2.4.1 from 2010-06-29.

Automatic conversion script
Id: cif_fix_enum 1527 2010-12-29 10:47:43Z saulius 

The following automatic conversions were performed:

'_symmetry_cell_setting' value 'Triclinic' changed to 'triclinic'
according to /home/saulius/struct/CIF-dictionaries/cif_core.dic
dictionary named 'cif_core.dic' version 2.4.1 from 2010-06-29.

Automatic conversion script
Id: cif_fix_values 1715 2011-07-08 13:25:40Z adriana 
;
_cod_database_code 2215013
_cod_database_fobs_code 2215013

loop_
_symmetry_equiv_pos_as_xyz
'x, y, z'
'-x, -y, -z'

loop_
_atom_site_type_symbol
_atom_site_label
_atom_site_fract_x
_atom_site_fract_y
_atom_site_fract_z
_atom_site_U_iso_or_equiv
_atom_site_adp_type
_atom_site_calc_flag
_atom_site_refinement_flags
_atom_site_occupancy
Cu Cu1 0.68285(7) 0.20517(4) 0.11889(4) 0.02951(17) Uani d . 1
Cl Cl1 0.7899(2) 0.32022(10) -0.08024(10) 0.0523(3) Uani d . 1
Cl Cl2 0.98176(15) 0.15681(9) 0.19795(9) 0.0395(3) Uani d . 1
O O1 0.1728(5) -0.2722(3) 0.5060(3) 0.0508(9) Uani d . 1
O O2 0.3546(5) -0.3228(3) 0.3314(3) 0.0529(9) Uani d . 1
N N1 0.4842(5) 0.1080(3) 0.2746(3) 0.0283(7) Uani d . 1
N N2 0.6593(4) 0.0587(3) 0.1052(3) 0.0273(7) Uani d . 1
C C1 0.4025(6) 0.1372(4) 0.3593(4) 0.0372(10) Uani d . 1
H H1 0.4317 0.2103 0.3465 0.045 Uiso calc R 1
C C2 0.2762(6) 0.0620(4) 0.4650(4) 0.0405(11) Uani d . 1
H H2 0.2214 0.0852 0.5206 0.049 Uiso calc R 1
C C3 0.2336(6) -0.0481(4) 0.4857(4) 0.0376(10) Uani d . 1
H H3 0.1512 -0.0997 0.5559 0.045 Uiso calc R 1
C C4 0.3165(5) -0.0803(3) 0.3994(3) 0.0273(9) Uani d . 1
C C5 0.2780(6) -0.1980(4) 0.4167(4) 0.0347(10) Uani d . 1
C C6 0.3800(6) -0.2259(4) 0.3177(4) 0.0353(10) Uani d . 1
C C7 0.5102(6) -0.1347(3) 0.2090(4) 0.0324(9) Uani d . 1
C C8 0.6115(6) -0.1544(4) 0.1163(4) 0.0384(10) Uani d . 1
H H8 0.5950 -0.2248 0.1193 0.046 Uiso calc R 1
C C9 0.7360(6) -0.0680(4) 0.0207(4) 0.0393(10) Uani d . 1
H H9 0.8061 -0.0802 -0.0404 0.047 Uiso calc R 1
C C10 0.7550(6) 0.0378(4) 0.0173(3) 0.0339(10) Uani d . 1
H H10 0.8367 0.0960 -0.0480 0.041 Uiso calc R 1
C C11 0.5396(5) -0.0261(3) 0.2003(3) 0.0252(8) Uani d . 1
C C12 0.4413(5) 0.0007(3) 0.2951(3) 0.0252(8) Uani d . 1
S S1 0.79906(15) 0.43275(9) 0.09613(9) 0.0335(3) Uani d . 1
O O3 0.6295(4) 0.3409(2) 0.1482(3) 0.0374(7) Uani d . 1
C C13 0.6938(8) 0.5662(4) 0.0314(6) 0.077(2) Uani d . 1
H H13A 0.6706 0.5795 -0.0419 0.115 Uiso calc R 1
H H13B 0.7790 0.6269 0.0174 0.115 Uiso calc R 1
H H13C 0.5750 0.5642 0.0838 0.115 Uiso calc R 1
C C14 0.8440(11) 0.4352(6) 0.2211(5) 0.091(2) Uani d . 1
H H14A 0.7293 0.4517 0.2632 0.137 Uiso calc R 1
H H14B 0.9432 0.4935 0.1953 0.137 Uiso calc R 1
H H14C 0.8837 0.3617 0.2720 0.137 Uiso calc R 1
S S2 0.63777(15) 0.62156(9) 0.50874(10) 0.0376(3) Uani d . 1
O O4 0.6473(4) 0.7528(2) 0.4453(3) 0.0444(8) Uani d . 1
C C15 0.8179(8) 0.5835(4) 0.4152(5) 0.0541(13) Uani d . 1
H H15A 0.7891 0.6132 0.3397 0.081 Uiso calc R 1
H H15B 0.8198 0.5014 0.4507 0.081 Uiso calc R 1
H H15C 0.9409 0.6157 0.4054 0.081 Uiso calc R 1
C C16 0.7491(7) 0.5797(4) 0.6291(4) 0.0469(12) Uani d . 1
H H16A 0.8742 0.6182 0.5997 0.070 Uiso calc R 1
H H16B 0.7600 0.4981 0.6666 0.070 Uiso calc R 1
H H16C 0.6725 0.6005 0.6852 0.070 Uiso calc R 1
O O5 1.0108(5) 0.8885(3) 0.2676(3) 0.0571(9) Uani d . 1
H H5A 0.9228 0.8233 0.3256 0.069 Uiso d R 1
H H5B 0.9671 0.9578 0.2554 0.069 Uiso d R 1

loop_
_atom_site_aniso_label
_atom_site_aniso_U_11
_atom_site_aniso_U_22
_atom_site_aniso_U_33
_atom_site_aniso_U_12
_atom_site_aniso_U_13
_atom_site_aniso_U_23
Cu1 0.0328(3) 0.0211(3) 0.0286(3) -0.0039(2) -0.0017(2) -0.0091(2)
Cl1 0.0765(9) 0.0347(6) 0.0295(6) -0.0109(6) -0.0054(6) -0.0047(5)
Cl2 0.0376(6) 0.0404(6) 0.0410(6) 0.0036(5) -0.0108(5) -0.0193(5)
O1 0.054(2) 0.0378(19) 0.0383(18) -0.0198(16) 0.0016(15) -0.0044(15)
O2 0.077(2) 0.0281(18) 0.054(2) -0.0146(16) -0.0163(18) -0.0178(16)
N1 0.0329(18) 0.0204(17) 0.0331(18) -0.0015(14) -0.0035(15) -0.0157(15)
N2 0.0269(17) 0.0262(18) 0.0246(17) 0.0007(14) -0.0037(14) -0.0099(15)
C1 0.042(2) 0.029(2) 0.040(2) -0.0028(19) -0.002(2) -0.020(2)
C2 0.038(2) 0.046(3) 0.040(3) 0.001(2) 0.003(2) -0.028(2)
C3 0.034(2) 0.039(3) 0.032(2) -0.002(2) 0.0004(19) -0.015(2)
C4 0.026(2) 0.025(2) 0.027(2) -0.0021(16) -0.0051(16) -0.0104(18)
C5 0.034(2) 0.031(2) 0.032(2) -0.0051(19) -0.0103(19) -0.008(2)
C6 0.040(2) 0.030(2) 0.036(2) -0.0036(19) -0.0139(19) -0.013(2)
C7 0.034(2) 0.028(2) 0.036(2) -0.0004(18) -0.0123(18) -0.0138(19)
C8 0.052(3) 0.031(2) 0.042(3) 0.007(2) -0.016(2) -0.024(2)
C9 0.044(3) 0.043(3) 0.032(2) 0.008(2) -0.004(2) -0.021(2)
C10 0.033(2) 0.037(2) 0.028(2) -0.0007(19) -0.0020(18) -0.015(2)
C11 0.030(2) 0.019(2) 0.026(2) 0.0039(16) -0.0087(16) -0.0092(17)
C12 0.0235(19) 0.026(2) 0.025(2) 0.0014(16) -0.0071(16) -0.0105(17)
S1 0.0327(6) 0.0236(5) 0.0375(6) -0.0054(4) -0.0021(5) -0.0114(5)
O3 0.0345(16) 0.0251(15) 0.0463(17) -0.0071(12) 0.0030(13) -0.0170(14)
C13 0.051(3) 0.021(3) 0.127(6) -0.002(2) -0.018(3) -0.013(3)
C14 0.115(6) 0.102(5) 0.054(4) -0.060(4) -0.007(4) -0.033(4)
S2 0.0355(6) 0.0263(6) 0.0487(7) 0.0013(5) -0.0126(5) -0.0151(5)
O4 0.0537(19) 0.0255(16) 0.0522(19) 0.0075(14) -0.0178(16) -0.0156(15)
C15 0.066(3) 0.039(3) 0.057(3) 0.010(2) -0.009(3) -0.026(3)
C16 0.050(3) 0.037(3) 0.049(3) 0.004(2) -0.017(2) -0.015(2)
O5 0.062(2) 0.0375(19) 0.061(2) 0.0060(16) -0.0097(18) -0.0177(17)

loop_
_atom_type_symbol
_atom_type_description
_atom_type_scat_dispersion_real
_atom_type_scat_dispersion_imag
_atom_type_scat_source
C C 0.0033 0.0016 'International Tables Vol C Tables 4.2.6.8 and 6.1.1.4'
H H 0.0000 0.0000 'International Tables Vol C Tables 4.2.6.8 and 6.1.1.4'
N N 0.0061 0.0033 'International Tables Vol C Tables 4.2.6.8 and 6.1.1.4'
O O 0.0106 0.0060 'International Tables Vol C Tables 4.2.6.8 and 6.1.1.4'
S S 0.1246 0.1234 'International Tables Vol C Tables 4.2.6.8 and 6.1.1.4'
Cl Cl 0.1484 0.1585 'International Tables Vol C Tables 4.2.6.8 and 6.1.1.4'
Cu Cu 0.3201 1.2651 'International Tables Vol C Tables 4.2.6.8 and 6.1.1.4'

loop_
_geom_angle_atom_site_label_1
_geom_angle_atom_site_label_2
_geom_angle_atom_site_label_3
_geom_angle
O3 Cu1 N2 164.67(12)
O3 Cu1 N1 88.13(12)
N2 Cu1 N1 80.35(12)
O3 Cu1 Cl1 92.68(9)
N2 Cu1 Cl1 93.81(9)
N1 Cu1 Cl1 156.11(10)
O3 Cu1 Cl2 95.00(9)
N2 Cu1 Cl2 96.66(9)
N1 Cu1 Cl2 98.39(10)
Cl1 Cu1 Cl2 105.31(5)
C12 N1 C1 117.9(3)
C12 N1 Cu1 114.5(2)
C1 N1 Cu1 127.5(3)
C10 N2 C11 118.8(3)
C10 N2 Cu1 127.5(3)
C11 N2 Cu1 113.6(2)
N1 C1 C2 122.7(4)
N1 C1 H1 118.6
C2 C1 H1 118.6
C3 C2 C1 119.1(4)
C3 C2 H2 120.5
C1 C2 H2 120.5
C2 C3 C4 119.2(4)
C2 C3 H3 120.4
C4 C3 H3 120.4
C3 C4 C12 118.2(4)
C3 C4 C5 121.9(4)
C12 C4 C5 119.9(3)
O1 C5 C4 122.8(4)
O1 C5 C6 119.3(4)
C4 C5 C6 117.9(3)
O2 C6 C7 122.0(4)
O2 C6 C5 119.0(4)
C7 C6 C5 118.9(4)
C8 C7 C11 118.3(4)
C8 C7 C6 122.3(4)
C11 C7 C6 119.4(4)
C9 C8 C7 119.3(4)
C9 C8 H8 120.3
C7 C8 H8 120.3
C8 C9 C10 119.2(4)
C8 C9 H9 120.4
C10 C9 H9 120.4
N2 C10 C9 122.5(4)
N2 C10 H10 118.7
C9 C10 H10 118.7
N2 C11 C7 121.9(3)
N2 C11 C12 116.5(3)
C7 C11 C12 121.6(3)
N1 C12 C4 122.9(3)
N1 C12 C11 114.9(3)
C4 C12 C11 122.2(3)
O3 S1 C13 104.4(2)
O3 S1 C14 104.6(2)
C13 S1 C14 100.2(4)
S1 O3 Cu1 115.78(16)
S1 C13 H13A 109.5
S1 C13 H13B 109.5
H13A C13 H13B 109.5
S1 C13 H13C 109.5
H13A C13 H13C 109.5
H13B C13 H13C 109.5
S1 C14 H14A 109.5
S1 C14 H14B 109.5
H14A C14 H14B 109.5
S1 C14 H14C 109.5
H14A C14 H14C 109.5
H14B C14 H14C 109.5
O4 S2 C16 106.1(2)
O4 S2 C15 105.4(2)
C16 S2 C15 99.5(2)
S2 C15 H15A 109.5
S2 C15 H15B 109.5
H15A C15 H15B 109.5
S2 C15 H15C 109.5
H15A C15 H15C 109.5
H15B C15 H15C 109.5
S2 C16 H16A 109.5
S2 C16 H16B 109.5
H16A C16 H16B 109.5
S2 C16 H16C 109.5
H16A C16 H16C 109.5
H16B C16 H16C 109.5
H5A O5 H5B 114.7

loop_
_geom_bond_atom_site_label_1
_geom_bond_atom_site_label_2
_geom_bond_distance
Cu1 O3 2.019(3)
Cu1 N2 2.059(3)
Cu1 N1 2.062(3)
Cu1 Cl1 2.2894(13)
Cu1 Cl2 2.5390(13)
O1 C5 1.222(5)
O2 C6 1.230(5)
N1 C12 1.356(5)
N1 C1 1.358(5)
N2 C10 1.351(5)
N2 C11 1.357(5)
C1 C2 1.398(6)
C1 H1 0.9300
C2 C3 1.390(6)
C2 H2 0.9300
C3 C4 1.406(6)
C3 H3 0.9300
C4 C12 1.407(5)
C4 C5 1.499(6)
C5 C6 1.547(6)
C6 C7 1.500(6)
C7 C8 1.407(6)
C7 C11 1.416(5)
C8 C9 1.385(6)
C8 H8 0.9300
C9 C10 1.398(6)
C9 H9 0.9300
C10 H10 0.9300
C11 C12 1.482(5)
S1 O3 1.557(3)
S1 C13 1.776(5)
S1 C14 1.785(5)
C13 H13A 0.9600
C13 H13B 0.9600
C13 H13C 0.9600
C14 H14A 0.9600
C14 H14B 0.9600
C14 H14C 0.9600
S2 O4 1.528(3)
S2 C16 1.798(5)
S2 C15 1.802(5)
C15 H15A 0.9600
C15 H15B 0.9600
C15 H15C 0.9600
C16 H16A 0.9600
C16 H16B 0.9600
C16 H16C 0.9600
O5 H5A 0.9690
O5 H5B 0.9055

loop_
_geom_hbond_atom_site_label_D
_geom_hbond_atom_site_label_H
_geom_hbond_atom_site_label_A
_geom_hbond_site_symmetry_A
_geom_hbond_distance_DH
_geom_hbond_distance_HA
_geom_hbond_distance_DA
_geom_hbond_angle_DHA
O5 H5A O4 . 0.97 2.15 3.037(5) 151
O5 H5B Cl2 1_565 0.91 2.38 3.233(5) 158

loop_
_geom_torsion_atom_site_label_1
_geom_torsion_atom_site_label_2
_geom_torsion_atom_site_label_3
_geom_torsion_atom_site_label_4
_geom_torsion
O3 Cu1 N1 C12 172.2(3)
N2 Cu1 N1 C12 2.4(3)
Cl1 Cu1 N1 C12 79.8(4)
Cl2 Cu1 N1 C12 -93.0(3)
O3 Cu1 N1 C1 -11.7(3)
N2 Cu1 N1 C1 178.5(4)
Cl1 Cu1 N1 C1 -104.1(4)
Cl2 Cu1 N1 C1 83.1(3)
O3 Cu1 N2 C10 139.4(4)
N1 Cu1 N2 C10 -178.8(3)
Cl1 Cu1 N2 C10 24.6(3)
Cl2 Cu1 N2 C10 -81.3(3)
O3 Cu1 N2 C11 -44.2(6)
N1 Cu1 N2 C11 -2.4(2)
Cl1 Cu1 N2 C11 -159.1(2)
Cl2 Cu1 N2 C11 95.0(2)
C12 N1 C1 C2 -0.5(6)
Cu1 N1 C1 C2 -176.5(3)
N1 C1 C2 C3 0.9(7)
C1 C2 C3 C4 -0.8(7)
C2 C3 C4 C12 0.5(6)
C2 C3 C4 C5 179.4(4)
C3 C4 C5 O1 0.2(6)
C12 C4 C5 O1 179.1(4)
C3 C4 C5 C6 -178.6(4)
C12 C4 C5 C6 0.4(5)
O1 C5 C6 O2 -0.8(6)
C4 C5 C6 O2 178.0(4)
O1 C5 C6 C7 -179.4(4)
C4 C5 C6 C7 -0.6(6)
O2 C6 C7 C8 -0.1(6)
C5 C6 C7 C8 178.5(4)
O2 C6 C7 C11 -177.5(4)
C5 C6 C7 C11 1.1(6)
C11 C7 C8 C9 0.2(6)
C6 C7 C8 C9 -177.2(4)
C7 C8 C9 C10 -1.4(6)
C11 N2 C10 C9 -0.2(6)
Cu1 N2 C10 C9 176.0(3)
C8 C9 C10 N2 1.4(6)
C10 N2 C11 C7 -1.0(5)
Cu1 N2 C11 C7 -177.7(3)
C10 N2 C11 C12 178.8(3)
Cu1 N2 C11 C12 2.1(4)
C8 C7 C11 N2 1.0(6)
C6 C7 C11 N2 178.5(3)
C8 C7 C11 C12 -178.8(3)
C6 C7 C11 C12 -1.3(6)
C1 N1 C12 C4 0.1(6)
Cu1 N1 C12 C4 176.6(3)
C1 N1 C12 C11 -178.5(3)
Cu1 N1 C12 C11 -2.0(4)
C3 C4 C12 N1 -0.1(6)
C5 C4 C12 N1 -179.1(3)
C3 C4 C12 C11 178.4(4)
C5 C4 C12 C11 -0.6(5)
N2 C11 C12 N1 -0.1(5)
C7 C11 C12 N1 179.7(3)
N2 C11 C12 C4 -178.7(3)
C7 C11 C12 C4 1.1(6)
C13 S1 O3 Cu1 135.8(3)
C14 S1 O3 Cu1 -119.4(3)
N2 Cu1 O3 S1 -168.1(4)
N1 Cu1 O3 S1 150.76(19)
Cl1 Cu1 O3 S1 -53.13(18)
Cl2 Cu1 O3 S1 52.50(18)
